data_7109007
loop_
_publ_author_name
'Guoxiong Hua'
'Alexandra M. Z. Slawin'
'Rebecca A. M. Randall'
'David B. Cordes'
'Luke Crawford'
'Michael Buhl'
'J. Derek Woollins'

_publ_section_title
;
 An efficient route for the synthesis of phosphorus-selenium
 macro-heterocycles
;
_journal_name_full Chem.Commun.
_journal_page_first 2619
_journal_paper_doi 10.1039/c3cc40515j
_journal_volume 49
_journal_year 2013
_chemical_formula_moiety 'C17 H20 O2 P2 Se4'
_chemical_formula_sum 'C17 H20 O2 P2 Se4'
_chemical_formula_weight 634.11
_chemical_name_systematic
;
?
;
_space_group_IT_number 14
_symmetry_cell_setting monoclinic
_symmetry_space_group_name_Hall '-P 2ybc'
_symmetry_space_group_name_H-M 'P 1 21/c 1'
_atom_sites_solution_hydrogens geom
_atom_sites_solution_primary direct
_atom_sites_solution_secondary difmap
_audit_creation_method SHELXL-97
_audit_update_record
;
2011-03-17 # Formatted by publCIF
;
_cell_angle_alpha 90.00
_cell_angle_beta 92.026(11)
_cell_angle_gamma 90.00
_cell_formula_units_Z 4
_cell_length_a 8.935(3)
_cell_length_b 21.352(8)
_cell_length_c 11.253(4)
_cell_measurement_reflns_used 7791
_cell_measurement_temperature 93(2)
_cell_measurement_theta_max 29.3
_cell_measurement_theta_min 2.3
_cell_volume 2145.5(13)
_computing_cell_refinement 'CrystalClear (Rigaku Corp., 2004)'
_computing_data_collection 'CrystalClear (Rigaku Corp., 2004)'
_computing_data_reduction 'CrystalClear (Rigaku Corp., 2004)'
_computing_molecular_graphics 'Bruker SHELXTL'
_computing_publication_material 'Bruker SHELXTL'
_computing_structure_refinement 'SHELXL-97 (Sheldrick, 1997)'
_computing_structure_solution 'SHELXS-97 (Sheldrick, 1990)'
_diffrn_ambient_temperature 93(2)
_diffrn_measured_fraction_theta_full 0.984
_diffrn_measured_fraction_theta_max 0.982
_diffrn_measurement_device_type CCD
_diffrn_measurement_method '\w and \f scans'
_diffrn_radiation_monochromator confocal
_diffrn_radiation_source 'rotating anode'
_diffrn_radiation_type MoK\a
_diffrn_radiation_wavelength 0.71073
_diffrn_reflns_av_R_equivalents 0.0883
_diffrn_reflns_av_sigmaI/netI 0.0758
_diffrn_reflns_limit_h_max 10
_diffrn_reflns_limit_h_min -10
_diffrn_reflns_limit_k_max 21
_diffrn_reflns_limit_k_min -25
_diffrn_reflns_limit_l_max 13
_diffrn_reflns_limit_l_min -10
_diffrn_reflns_number 13246
_diffrn_reflns_theta_full 25.00
_diffrn_reflns_theta_max 25.31
_diffrn_reflns_theta_min 2.28
_exptl_absorpt_coefficient_mu 6.997
_exptl_absorpt_correction_T_max 1.000
_exptl_absorpt_correction_T_min 0.490
_exptl_absorpt_correction_type multi-scan
_exptl_absorpt_process_details 'Jacobson, R. (1998) Private communication'
_exptl_crystal_colour Colorless
_exptl_crystal_density_diffrn 1.963
_exptl_crystal_density_method 'not measured'
_exptl_crystal_description Prism
_exptl_crystal_F_000 1216
_exptl_crystal_size_max 0.10
_exptl_crystal_size_mid 0.10
_exptl_crystal_size_min 0.10
_refine_diff_density_max 0.980
_refine_diff_density_min -0.778
_refine_diff_density_rms 0.165
_refine_ls_extinction_method none
_refine_ls_goodness_of_fit_ref 1.067
_refine_ls_hydrogen_treatment constr
_refine_ls_matrix_type full
_refine_ls_number_parameters 226
_refine_ls_number_reflns 3846
_refine_ls_number_restraints 0
_refine_ls_restrained_S_all 1.067
_refine_ls_R_factor_all 0.0520
_refine_ls_R_factor_gt 0.0432
_refine_ls_shift/su_max 0.001
_refine_ls_shift/su_mean 0.000
_refine_ls_structure_factor_coef Fsqd
_refine_ls_weighting_details 'calc w=1/[\s^2^(Fo^2^)+(0.0428P)^2^+0.0000P] where P=(Fo^2^+2Fc^2^)/3'
_refine_ls_weighting_scheme calc
_refine_ls_wR_factor_gt 0.0944
_refine_ls_wR_factor_ref 0.0986
_reflns_number_gt 3270
_reflns_number_total 3846
_reflns_threshold_expression >2sigma(I)
_cod_data_source_file c3cc40515j.txt
_cod_data_source_block hua46
_cod_original_cell_volume 2145.6(13)
_cod_original_sg_symbol_H-M P2(1)/c
_cod_database_code 7109007

loop_
_symmetry_equiv_pos_as_xyz
'x, y, z'
'-x, y+1/2, -z+1/2'
'-x, -y, -z'
'x, -y-1/2, z-1/2'

loop_
_atom_site_label
_atom_site_type_symbol
_atom_site_fract_x
_atom_site_fract_y
_atom_site_fract_z
_atom_site_U_iso_or_equiv
_atom_site_adp_type
_atom_site_occupancy
_atom_site_symmetry_multiplicity
_atom_site_calc_flag
_atom_site_refinement_flags
Se1 Se 0.85633(5) 0.17387(2) 0.88713(4) 0.01967(15) Uani 1 1 d .
Se2 Se 0.43970(5) 0.16528(2) 0.56345(4) 0.02354(15) Uani 1 1 d .
Se3 Se 0.75500(5) 0.07632(2) 1.12607(4) 0.02464(16) Uani 1 1 d .
Se4 Se 0.19236(6) 0.26631(2) 0.72609(4) 0.02717(16) Uani 1 1 d .
P1 P 0.70273(12) 0.09973(6) 0.94925(10) 0.0160(3) Uani 1 1 d .
P2 P 0.24119(13) 0.17413(5) 0.67960(10) 0.0163(3) Uani 1 1 d .
O1 O 0.5425(3) 0.13115(14) 0.9220(3) 0.0176(7) Uani 1 1 d .
O2 O 0.2676(4) 0.12599(15) 0.7860(3) 0.0243(7) Uani 1 1 d .
C1 C 0.7608(5) 0.1893(2) 0.7297(4) 0.0228(11) Uani 1 1 d .
H1A H 0.8379 0.2040 0.6751 0.027 Uiso 1 1 calc R
H1B H 0.7201 0.1493 0.6979 0.027 Uiso 1 1 calc R
C2 C 0.6346(5) 0.2376(2) 0.7310(4) 0.0225(11) Uani 1 1 d .
H2A H 0.5637 0.2260 0.7930 0.027 Uiso 1 1 calc R
H2B H 0.6771 0.2792 0.7517 0.027 Uiso 1 1 calc R
C3 C 0.5503(5) 0.2417(2) 0.6111(4) 0.0272(12) Uani 1 1 d .
H3A H 0.6230 0.2514 0.5493 0.033 Uiso 1 1 calc R
H3B H 0.4786 0.2769 0.6136 0.033 Uiso 1 1 calc R
C4 C 0.4057(4) 0.1049(2) 0.9688(4) 0.0191(10) Uani 1 1 d .
H4A H 0.4057 0.1095 1.0564 0.023 Uiso 1 1 calc R
H4B H 0.3971 0.0598 0.9489 0.023 Uiso 1 1 calc R
C5 C 0.2788(5) 0.1408(2) 0.9116(4) 0.0225(11) Uani 1 1 d .
H5A H 0.1840 0.1298 0.9496 0.027 Uiso 1 1 calc R
H5B H 0.2960 0.1863 0.9223 0.027 Uiso 1 1 calc R
C6 C 0.7088(5) 0.0333(2) 0.8483(4) 0.0178(10) Uani 1 1 d .
C7 C 0.8260(5) -0.0090(2) 0.8593(4) 0.0189(10) Uani 1 1 d .
H7A H 0.9053 -0.0020 0.9163 0.023 Uiso 1 1 calc R
C8 C 0.8275(5) -0.0616(2) 0.7867(4) 0.0216(10) Uani 1 1 d .
H8A H 0.9080 -0.0906 0.7941 0.026 Uiso 1 1 calc R
C9 C 0.7127(5) -0.0720(2) 0.7040(4) 0.0213(10) Uani 1 1 d .
H9A H 0.7135 -0.1083 0.6552 0.026 Uiso 1 1 calc R
C10 C 0.5958(5) -0.0294(2) 0.6920(4) 0.0228(10) Uani 1 1 d .
H10A H 0.5168 -0.0369 0.6351 0.027 Uiso 1 1 calc R
C11 C 0.5929(5) 0.0242(2) 0.7622(4) 0.0195(10) Uani 1 1 d .
H11A H 0.5144 0.0540 0.7521 0.023 Uiso 1 1 calc R
C12 C 0.0947(5) 0.1366(2) 0.5916(4) 0.0171(10) Uani 1 1 d .
C13 C 0.0407(5) 0.1675(2) 0.4905(4) 0.0197(10) Uani 1 1 d .
H13A H 0.0850 0.2059 0.4673 0.024 Uiso 1 1 calc R
C14 C -0.0785(5) 0.1424(2) 0.4227(4) 0.0248(11) Uani 1 1 d .
H14A H -0.1143 0.1630 0.3524 0.030 Uiso 1 1 calc R
C15 C -0.1441(5) 0.0872(2) 0.4591(4) 0.0262(11) Uani 1 1 d .
H15A H -0.2256 0.0700 0.4134 0.031 Uiso 1 1 calc R
C16 C -0.0932(5) 0.0571(2) 0.5598(4) 0.0297(12) Uani 1 1 d .
H16A H -0.1410 0.0197 0.5843 0.036 Uiso 1 1 calc R
C17 C 0.0289(5) 0.0808(2) 0.6272(4) 0.0215(10) Uani 1 1 d .
H17A H 0.0661 0.0593 0.6960 0.026 Uiso 1 1 calc R

loop_
_atom_site_aniso_label
_atom_site_aniso_U_11
_atom_site_aniso_U_22
_atom_site_aniso_U_33
_atom_site_aniso_U_23
_atom_site_aniso_U_13
_atom_site_aniso_U_12
Se1 0.0124(3) 0.0203(3) 0.0262(3) -0.0016(2) -0.00051(19) -0.00251(17)
Se2 0.0166(3) 0.0330(3) 0.0212(3) -0.0049(2) 0.0026(2) -0.00232(19)
Se3 0.0246(3) 0.0306(3) 0.0184(3) -0.0007(2) -0.0035(2) 0.0019(2)
Se4 0.0331(3) 0.0189(3) 0.0295(3) -0.0063(2) 0.0016(2) 0.0029(2)
P1 0.0119(6) 0.0178(7) 0.0183(6) -0.0012(5) 0.0004(5) 0.0003(4)
P2 0.0157(6) 0.0172(6) 0.0159(6) -0.0008(5) 0.0001(5) 0.0003(4)
O1 0.0114(15) 0.0200(18) 0.0214(17) 0.0018(13) 0.0021(12) -0.0015(12)
O2 0.0329(19) 0.0223(19) 0.0175(17) 0.0016(14) -0.0023(14) -0.0002(14)
C1 0.019(2) 0.032(3) 0.017(2) -0.001(2) 0.0021(19) -0.002(2)
C2 0.023(3) 0.018(3) 0.027(3) 0.001(2) -0.002(2) -0.0025(19)
C3 0.019(3) 0.027(3) 0.035(3) 0.010(2) 0.004(2) -0.005(2)
C4 0.015(2) 0.025(3) 0.017(2) 0.003(2) 0.0007(18) -0.0021(19)
C5 0.017(2) 0.034(3) 0.017(2) 0.004(2) 0.0030(19) 0.000(2)
C6 0.015(2) 0.018(3) 0.020(2) -0.001(2) 0.0024(18) -0.0064(18)
C7 0.018(2) 0.022(3) 0.017(2) 0.003(2) -0.0004(18) -0.0005(19)
C8 0.022(2) 0.018(3) 0.025(3) -0.001(2) 0.003(2) 0.007(2)
C9 0.027(3) 0.014(2) 0.023(2) -0.003(2) 0.003(2) -0.0002(19)
C10 0.019(2) 0.024(3) 0.025(3) -0.005(2) -0.0045(19) -0.007(2)
C11 0.014(2) 0.021(3) 0.024(3) 0.000(2) 0.0001(19) 0.0018(18)
C12 0.017(2) 0.018(3) 0.017(2) -0.0040(19) 0.0003(18) -0.0005(18)
C13 0.020(2) 0.022(3) 0.018(2) 0.001(2) 0.0033(19) 0.0009(18)
C14 0.021(3) 0.034(3) 0.019(3) -0.002(2) -0.006(2) 0.007(2)
C15 0.017(2) 0.034(3) 0.028(3) -0.010(2) 0.001(2) -0.005(2)
C16 0.025(3) 0.032(3) 0.033(3) -0.005(2) 0.007(2) -0.009(2)
C17 0.023(3) 0.021(3) 0.021(2) -0.001(2) 0.0030(19) -0.0012(19)

loop_
_atom_type_symbol
_atom_type_description
_atom_type_scat_dispersion_real
_atom_type_scat_dispersion_imag
_atom_type_scat_source
C C 0.0033 0.0016 'International Tables Vol C Tables 4.2.6.8 and 6.1.1.4'
H H 0.0000 0.0000 'International Tables Vol C Tables 4.2.6.8 and 6.1.1.4'
O O 0.0106 0.0060 'International Tables Vol C Tables 4.2.6.8 and 6.1.1.4'
P P 0.1023 0.0942 'International Tables Vol C Tables 4.2.6.8 and 6.1.1.4'
Se Se -0.0929 2.2259 'International Tables Vol C Tables 4.2.6.8 and 6.1.1.4'

loop_
_geom_angle_atom_site_label_1
_geom_angle_atom_site_label_2
_geom_angle_atom_site_label_3
_geom_angle
C1 Se1 P1 98.61(15)
C3 Se2 P2 99.83(14)
O1 P1 C6 104.67(19)
O1 P1 Se3 116.82(12)
C6 P1 Se3 113.44(16)
O1 P1 Se1 101.49(12)
C6 P1 Se1 109.04(14)
Se3 P1 Se1 110.50(5)
O2 P2 C12 102.25(19)
O2 P2 Se4 116.61(13)
C12 P2 Se4 113.77(15)
O2 P2 Se2 106.54(13)
C12 P2 Se2 102.46(14)
Se4 P2 Se2 113.66(5)
C4 O1 P1 121.6(3)
C5 O2 P2 126.7(3)
C2 C1 Se1 113.6(3)
C2 C1 H1A 108.8
Se1 C1 H1A 108.8
C2 C1 H1B 108.8
Se1 C1 H1B 108.8
H1A C1 H1B 107.7
C3 C2 C1 111.8(4)
C3 C2 H2A 109.3
C1 C2 H2A 109.3
C3 C2 H2B 109.3
C1 C2 H2B 109.3
H2A C2 H2B 107.9
C2 C3 Se2 114.9(3)
C2 C3 H3A 108.6
Se2 C3 H3A 108.6
C2 C3 H3B 108.6
Se2 C3 H3B 108.6
H3A C3 H3B 107.5
O1 C4 C5 106.2(3)
O1 C4 H4A 110.5
C5 C4 H4A 110.5
O1 C4 H4B 110.5
C5 C4 H4B 110.5
H4A C4 H4B 108.7
O2 C5 C4 109.4(4)
O2 C5 H5A 109.8
C4 C5 H5A 109.8
O2 C5 H5B 109.8
C4 C5 H5B 109.8
H5A C5 H5B 108.2
C7 C6 C11 120.5(4)
C7 C6 P1 119.5(3)
C11 C6 P1 120.0(3)
C6 C7 C8 119.9(4)
C6 C7 H7A 120.1
C8 C7 H7A 120.1
C9 C8 C7 120.3(4)
C9 C8 H8A 119.9
C7 C8 H8A 119.9
C8 C9 C10 120.0(4)
C8 C9 H9A 120.0
C10 C9 H9A 120.0
C9 C10 C11 120.9(4)
C9 C10 H10A 119.6
C11 C10 H10A 119.6
C10 C11 C6 118.5(4)
C10 C11 H11A 120.8
C6 C11 H11A 120.8
C13 C12 C17 120.3(4)
C13 C12 P2 117.7(3)
C17 C12 P2 121.9(4)
C12 C13 C14 120.2(4)
C12 C13 H13A 119.9
C14 C13 H13A 119.9
C15 C14 C13 119.2(5)
C15 C14 H14A 120.4
C13 C14 H14A 120.4
C16 C15 C14 120.9(5)
C16 C15 H15A 119.6
C14 C15 H15A 119.6
C15 C16 C17 120.6(5)
C15 C16 H16A 119.7
C17 C16 H16A 119.7
C12 C17 C16 118.8(5)
C12 C17 H17A 120.6
C16 C17 H17A 120.6

loop_
_geom_bond_atom_site_label_1
_geom_bond_atom_site_label_2
_geom_bond_distance
Se1 C1 1.967(5)
Se1 P1 2.2240(13)
Se2 C3 1.972(5)
Se2 P2 2.2482(13)
Se3 P1 2.0885(14)
Se4 P2 2.0865(14)
P1 O1 1.601(3)
P1 C6 1.818(5)
P2 O2 1.590(3)
P2 C12 1.801(4)
O1 C4 1.460(5)
O2 C5 1.449(5)
C1 C2 1.528(6)
C1 H1A 0.9900
C1 H1B 0.9900
C2 C3 1.525(7)
C2 H2A 0.9900
C2 H2B 0.9900
C3 H3A 0.9900
C3 H3B 0.9900
C4 C5 1.496(6)
C4 H4A 0.9900
C4 H4B 0.9900
C5 H5A 0.9900
C5 H5B 0.9900
C6 C7 1.385(6)
C6 C11 1.407(6)
C7 C8 1.390(6)
C7 H7A 0.9500
C8 C9 1.378(6)
C8 H8A 0.9500
C9 C10 1.388(6)
C9 H9A 0.9500
C10 C11 1.392(6)
C10 H10A 0.9500
C11 H11A 0.9500
C12 C13 1.387(6)
C12 C17 1.394(6)
C13 C14 1.395(6)
C13 H13A 0.9500
C14 C15 1.386(7)
C14 H14A 0.9500
C15 C16 1.367(7)
C15 H15A 0.9500
C16 C17 1.401(7)
C16 H16A 0.9500
C17 H17A 0.9500

loop_
_geom_torsion_atom_site_label_1
_geom_torsion_atom_site_label_2
_geom_torsion_atom_site_label_3
_geom_torsion_atom_site_label_4
_geom_torsion
C1 Se1 P1 O1 -49.50(18)
C1 Se1 P1 C6 60.6(2)
C1 Se1 P1 Se3 -174.08(14)
C3 Se2 P2 O2 -103.6(2)
C3 Se2 P2 C12 149.4(2)
C3 Se2 P2 Se4 26.21(15)
C6 P1 O1 C4 78.6(3)
Se3 P1 O1 C4 -47.8(3)
Se1 P1 O1 C4 -168.0(3)
C12 P2 O2 C5 -132.6(3)
Se4 P2 O2 C5 -7.9(4)
Se2 P2 O2 C5 120.2(3)
P1 Se1 C1 C2 87.0(3)
Se1 C1 C2 C3 -172.4(3)
C1 C2 C3 Se2 65.2(4)
P2 Se2 C3 C2 76.6(3)
P1 O1 C4 C5 -172.3(3)
P2 O2 C5 C4 -136.3(3)
O1 C4 C5 O2 68.5(4)
O1 P1 C6 C7 -172.0(3)
Se3 P1 C6 C7 -43.5(4)
Se1 P1 C6 C7 80.1(4)
O1 P1 C6 C11 6.3(4)
Se3 P1 C6 C11 134.7(3)
Se1 P1 C6 C11 -101.7(3)
C11 C6 C7 C8 -1.6(6)
P1 C6 C7 C8 176.6(3)
C6 C7 C8 C9 -0.1(7)
C7 C8 C9 C10 0.7(7)
C8 C9 C10 C11 0.3(7)
C9 C10 C11 C6 -2.0(6)
C7 C6 C11 C10 2.6(6)
P1 C6 C11 C10 -175.6(3)
O2 P2 C12 C13 178.5(3)
Se4 P2 C12 C13 51.9(4)
Se2 P2 C12 C13 -71.2(3)
O2 P2 C12 C17 3.3(4)
Se4 P2 C12 C17 -123.3(3)
Se2 P2 C12 C17 113.5(4)
C17 C12 C13 C14 -1.0(7)
P2 C12 C13 C14 -176.3(3)
C12 C13 C14 C15 1.4(7)
C13 C14 C15 C16 -0.2(7)
C14 C15 C16 C17 -1.4(7)
C13 C12 C17 C16 -0.6(6)
P2 C12 C17 C16 174.5(3)
C15 C16 C17 C12 1.8(7)
